data_7716990
loop_
_publ_author_name
'Kozlova, Ksenia S.'
'Berezin, Alexey S.'
'Kuratieva, Natalia V.'
'Shestopalov, Michael A.'
'Ivanov, Anton A.'

_publ_section_title
;
 Octahedral molybdenum iodide clusters with pyrazole or pyrazolate
 ligands.
;
_journal_issue 38
_journal_name_full 'Dalton transactions (Cambridge, England : 2003)'
_journal_page_first 15959
_journal_page_last 15967
_journal_paper_doi 10.1039/d4dt01831a
_journal_volume 53
_journal_year 2024
_chemical_formula_moiety 'C36 H42 I8 K2 Mo6 N24'
_chemical_formula_sum 'C36 H42 I8 K2 Mo6 N24'
_chemical_formula_weight 2479.97
_space_group_crystal_system trigonal
_space_group_IT_number 148
_space_group_name_Hall '-R 3'
_space_group_name_H-M_alt 'R -3 :H'
_atom_sites_solution_hydrogens geom
_atom_sites_solution_primary dual
_audit_creation_date 2023-04-03
_audit_creation_method
;
Olex2 1.5
(compiled 2023.03.06 svn.rbb2c1857 for OlexSys, GUI svn.r6748)
;
_audit_update_record
;
2024-06-19 deposited with the CCDC.	2024-09-05 downloaded from the CCDC.
;
_cell_angle_alpha 90
_cell_angle_beta 90
_cell_angle_gamma 120
_cell_formula_units_Z 3
_cell_length_a 17.3571(3)
_cell_length_b 17.3571(3)
_cell_length_c 17.8314(6)
_cell_measurement_reflns_used 6241
_cell_measurement_temperature 150.00
_cell_measurement_theta_max 28.29
_cell_measurement_theta_min 2.35
_cell_volume 4652.33(19)
_computing_cell_refinement 'SAINT V8.40A (Bruker, 2019)'
_computing_data_reduction 'SAINT V8.40A (Bruker, 2019)'
_computing_molecular_graphics 'Olex2 1.5 (Dolomanov et al., 2009)'
_computing_publication_material 'Olex2 1.5 (Dolomanov et al., 2009)'
_computing_structure_refinement 'SHELXL 2018/3 (Sheldrick, 2015)'
_computing_structure_solution 'SHELXT 2018/2 (Sheldrick, 2018)'
_diffrn_ambient_temperature 150.00
_diffrn_measured_fraction_theta_full 0.999
_diffrn_measured_fraction_theta_max 0.999
_diffrn_measurement_device_type 'Bruker APEX-II CCD'
_diffrn_measurement_method '\f and \w scans'
_diffrn_radiation_type MoK\a
_diffrn_radiation_wavelength 0.71073
_diffrn_reflns_av_R_equivalents 0.0369
_diffrn_reflns_av_unetI/netI 0.0239
_diffrn_reflns_Laue_measured_fraction_full 0.999
_diffrn_reflns_Laue_measured_fraction_max 0.999
_diffrn_reflns_limit_h_max 23
_diffrn_reflns_limit_h_min -20
_diffrn_reflns_limit_k_max 22
_diffrn_reflns_limit_k_min -23
_diffrn_reflns_limit_l_max 23
_diffrn_reflns_limit_l_min -23
_diffrn_reflns_number 18111
_diffrn_reflns_point_group_measured_fraction_full 0.999
_diffrn_reflns_point_group_measured_fraction_max 0.999
_diffrn_reflns_theta_full 25.242
_diffrn_reflns_theta_max 28.288
_diffrn_reflns_theta_min 2.347
_diffrn_source_current 1.4
_diffrn_source_power 0.07
_diffrn_source_voltage 50.0
_diffrn_standards_number 0
_exptl_absorpt_coefficient_mu 5.343
_exptl_absorpt_correction_T_max 0.7457
_exptl_absorpt_correction_T_min 0.6044
_exptl_absorpt_correction_type multi-scan
_exptl_absorpt_process_details
;
SADABS-2016/2 (Bruker,2016/2) was used for absorption correction.
wR2(int) was 0.0769 before and 0.0508 after correction.
The Ratio of minimum to maximum transmission is 0.8105.
The \l/2 correction factor is Not present.
;
_exptl_crystal_colour yellow
_exptl_crystal_colour_primary yellow
_exptl_crystal_density_diffrn 2.656
_exptl_crystal_description block
_exptl_crystal_F_000 3420
_exptl_crystal_preparation Luminescent
_exptl_crystal_recrystallization_method 'From the Melt'
_exptl_crystal_size_max 0.08
_exptl_crystal_size_mid 0.07
_exptl_crystal_size_min 0.03
_refine_diff_density_max 0.571
_refine_diff_density_min -0.532
_refine_diff_density_rms 0.114
_refine_ls_extinction_coef 0.000033(9)
_refine_ls_extinction_expression Fc^*^=kFc[1+0.001xFc^2^\l^3^/sin(2\q)]^-1/4^
_refine_ls_extinction_method 'SHELXL-2018/3 (Sheldrick 2018)'
_refine_ls_goodness_of_fit_ref 1.088
_refine_ls_hydrogen_treatment constr
_refine_ls_matrix_type full
_refine_ls_number_parameters 125
_refine_ls_number_reflns 2572
_refine_ls_number_restraints 0
_refine_ls_restrained_S_all 1.088
_refine_ls_R_factor_all 0.0325
_refine_ls_R_factor_gt 0.0223
_refine_ls_shift/su_max 0.001
_refine_ls_shift/su_mean 0.000
_refine_ls_structure_factor_coef Fsqd
_refine_ls_weighting_details 'w=1/[\s^2^(Fo^2^)+(0.0166P)^2^+7.6749P] where P=(Fo^2^+2Fc^2^)/3'
_refine_ls_weighting_scheme calc
_refine_ls_wR_factor_gt 0.0448
_refine_ls_wR_factor_ref 0.0467
_reflns_Friedel_coverage 0.000
_reflns_number_gt 2115
_reflns_number_total 2572
_reflns_threshold_expression 'I > 2\s(I)'
_cod_data_source_file d4dt01831a2.cif
_cod_data_source_block juc1356c
_cod_depositor_comments 'Adding full bibliography for 7716988--7716991.cif.'
_cod_original_cell_volume 4652.3(2)
_cod_original_sg_symbol_H-M 'R -3'
_cod_database_code 7716990
_shelx_shelxl_version_number 2018/3
_shelx_space_group_comment
;
The symmetry employed for this shelxl refinement is uniquely defined
by the following loop, which should always be used as a source of
symmetry information in preference to the above space-group names.
They are only intended as comments.
;
_shelx_estimated_absorpt_t_max 0.856
_shelx_estimated_absorpt_t_min 0.675
_olex2_refinement_description
;
1. Fixed Uiso
 At 1.2 times of:
  All C(H) groups, All N(H) groups
2. Others
 Sof(K1B)=0.33333*(1-FVAR(2))
 Sof(K1A)=0.33333*FVAR(2)
3.a Aromatic/amide H refined with riding coordinates:
 N1S(H1S), C1S(H1SA), C1(H1), C2S(H2S), C2(H2), C3S(H3S), C3(H3)
;
_olex2_submission_special_instructions 'No special instructions were received'

loop_
_space_group_symop_operation_xyz
'x, y, z'
'-y, x-y, z'
'-x+y, -x, z'
'x+2/3, y+1/3, z+1/3'
'-y+2/3, x-y+1/3, z+1/3'
'-x+y+2/3, -x+1/3, z+1/3'
'x+1/3, y+2/3, z+2/3'
'-y+1/3, x-y+2/3, z+2/3'
'-x+y+1/3, -x+2/3, z+2/3'
'-x, -y, -z'
'y, -x+y, -z'
'x-y, x, -z'
'-x+2/3, -y+1/3, -z+1/3'
'y+2/3, -x+y+1/3, -z+1/3'
'x-y+2/3, x+1/3, -z+1/3'
'-x+1/3, -y+2/3, -z+2/3'
'y+1/3, -x+y+2/3, -z+2/3'
'x-y+1/3, x+2/3, -z+2/3'

loop_
_atom_site_label
_atom_site_type_symbol
_atom_site_fract_x
_atom_site_fract_y
_atom_site_fract_z
_atom_site_U_iso_or_equiv
_atom_site_adp_type
_atom_site_occupancy
_atom_site_site_symmetry_order
_atom_site_calc_flag
_atom_site_refinement_flags_posn
_atom_site_refinement_flags_adp
_atom_site_refinement_flags_occupancy
_atom_site_disorder_assembly
_atom_site_disorder_group
I1 I 0.53215(2) 0.70014(2) 0.23112(2) 0.02211(7) Uani 1 1 d . . . . .
I2 I 0.333333 0.666667 0.35634(2) 0.02435(9) Uani 1 3 d S T P . .
Mo1 Mo 0.34967(2) 0.58680(2) 0.22759(2) 0.01716(7) Uani 1 1 d . . . . .
K1B K 0.666667 0.333333 0.333333 0.046(9) Uani 0.105(9) 6 d S T P . .
K1A K 0.6451(10) 0.4059(9) 0.3523(4) 0.180(4) Uani 0.3159(15) 1 d . . P . .
N1S N 0.5749(2) 0.5057(2) 0.1814(2) 0.0495(9) Uani 1 1 d . . . . .
H1S H 0.524120 0.495942 0.200660 0.059 Uiso 1 1 calc R U . . .
N1 N 0.36943(17) 0.49445(17) 0.29726(15) 0.0268(6) Uani 1 1 d . . . . .
N2S N 0.6240(3) 0.4714(3) 0.2082(2) 0.0661(12) Uani 1 1 d . . . . .
N2 N 0.4315(2) 0.4701(2) 0.28053(18) 0.0381(7) Uani 1 1 d . . . . .
C1S C 0.6951(3) 0.5035(4) 0.1641(3) 0.0687(16) Uani 1 1 d . . . . .
H1SA H 0.742221 0.491061 0.170018 0.082 Uiso 1 1 calc R U . . .
C1 C 0.4306(3) 0.4188(3) 0.3368(3) 0.0528(12) Uani 1 1 d . . . . .
H1 H 0.467590 0.393037 0.339503 0.063 Uiso 1 1 calc R U . . .
C2S C 0.6920(3) 0.5578(3) 0.1082(3) 0.0583(13) Uani 1 1 d . . . . .
H2S H 0.734227 0.588467 0.069681 0.070 Uiso 1 1 calc R U . . .
C2 C 0.3689(3) 0.4084(2) 0.3903(2) 0.0478(11) Uani 1 1 d . . . . .
H2 H 0.355022 0.375189 0.435535 0.057 Uiso 1 1 calc R U . . .
C3S C 0.6140(3) 0.5566(3) 0.1215(2) 0.0419(9) Uani 1 1 d . . . . .
H3S H 0.591352 0.587088 0.092942 0.050 Uiso 1 1 calc R U . . .
C3 C 0.3321(2) 0.4565(2) 0.3638(2) 0.0355(8) Uani 1 1 d . . . . .
H3 H 0.286857 0.462580 0.388392 0.043 Uiso 1 1 calc R U . . .

loop_
_atom_site_aniso_label
_atom_site_aniso_U_11
_atom_site_aniso_U_22
_atom_site_aniso_U_33
_atom_site_aniso_U_23
_atom_site_aniso_U_13
_atom_site_aniso_U_12
I1 0.01821(11) 0.02392(11) 0.02483(12) -0.00034(8) -0.00288(8) 0.01101(9)
I2 0.02899(13) 0.02899(13) 0.01508(17) 0.000 0.000 0.01449(6)
Mo1 0.01775(13) 0.01736(13) 0.01658(13) 0.00119(10) -0.00031(10) 0.00894(11)
K1B 0.035(10) 0.035(10) 0.067(17) 0.000 0.000 0.018(5)
K1A 0.235(9) 0.271(13) 0.114(6) -0.013(7) -0.010(7) 0.186(10)
N1S 0.052(2) 0.056(2) 0.050(2) -0.0147(18) -0.0055(18) 0.0343(19)
N1 0.0270(15) 0.0234(14) 0.0312(16) 0.0063(12) -0.0005(12) 0.0136(12)
N2S 0.091(3) 0.085(3) 0.054(3) -0.028(2) -0.017(2) 0.068(3)
N2 0.0376(17) 0.0349(17) 0.049(2) 0.0081(15) -0.0009(15) 0.0238(15)
C1S 0.067(3) 0.114(4) 0.058(3) -0.047(3) -0.029(3) 0.070(3)
C1 0.048(2) 0.039(2) 0.075(3) 0.020(2) -0.009(2) 0.025(2)
C2S 0.044(3) 0.089(4) 0.048(3) -0.038(3) -0.010(2) 0.038(3)
C2 0.038(2) 0.036(2) 0.054(3) 0.023(2) -0.011(2) 0.0072(18)
C3S 0.039(2) 0.045(2) 0.041(2) -0.0172(19) -0.0084(18) 0.0210(19)
C3 0.0303(19) 0.0299(19) 0.036(2) 0.0092(16) -0.0055(16) 0.0071(16)

loop_
_atom_type_symbol
_atom_type_description
_atom_type_scat_dispersion_real
_atom_type_scat_dispersion_imag
_atom_type_scat_source
C C 0.0033 0.0016 'International Tables Vol C Tables 4.2.6.8 and 6.1.1.4'
H H 0.0000 0.0000 'International Tables Vol C Tables 4.2.6.8 and 6.1.1.4'
I I -0.4742 1.8119 'International Tables Vol C Tables 4.2.6.8 and 6.1.1.4'
K K 0.2009 0.2494 'International Tables Vol C Tables 4.2.6.8 and 6.1.1.4'
Mo Mo -1.6832 0.6857 'International Tables Vol C Tables 4.2.6.8 and 6.1.1.4'
N N 0.0061 0.0033 'International Tables Vol C Tables 4.2.6.8 and 6.1.1.4'

loop_
_geom_angle_atom_site_label_1
_geom_angle_atom_site_label_2
_geom_angle_atom_site_label_3
_geom_angle
_geom_angle_site_symmetry_1
_geom_angle_site_symmetry_3
_geom_angle_publ_flag
Mo1 I1 Mo1 57.821(11) . 2_665 ?
Mo1 I1 Mo1 57.451(10) . 15 ?
Mo1 I1 Mo1 57.401(10) 2_665 15 ?
Mo1 I2 Mo1 57.908(11) 3_565 . ?
Mo1 I2 Mo1 57.909(11) 2_665 . ?
Mo1 I2 Mo1 57.909(11) 3_565 2_665 ?
I1 Mo1 I1 176.617(12) . 3_565 ?
I1 Mo1 I1 90.356(8) 3_565 14_455 ?
I1 Mo1 I1 90.451(8) . 14_455 ?
I2 Mo1 I1 177.517(12) . 14_455 ?
I2 Mo1 I1 89.480(8) . 3_565 ?
I2 Mo1 I1 89.571(8) . . ?
Mo1 Mo1 I1 121.037(8) 2_665 14_455 ?
Mo1 Mo1 I1 61.173(11) 2_665 . ?
Mo1 Mo1 I1 120.925(8) 3_565 14_455 ?
Mo1 Mo1 I1 120.989(11) 2_665 3_565 ?
Mo1 Mo1 I1 61.397(7) 14_455 3_565 ?
Mo1 Mo1 I1 121.157(11) 3_565 . ?
Mo1 Mo1 I1 121.720(12) 15 3_565 ?
Mo1 Mo1 I1 61.203(11) 15 14_455 ?
Mo1 Mo1 I1 61.006(11) 3_565 3_565 ?
Mo1 Mo1 I1 121.779(12) 14_455 . ?
Mo1 Mo1 I1 61.092(11) 14_455 14_455 ?
Mo1 Mo1 I1 61.458(7) 15 . ?
Mo1 Mo1 I2 120.875(9) 15 . ?
Mo1 Mo1 I2 120.875(8) 14_455 . ?
Mo1 Mo1 I2 61.045(5) 3_565 . ?
Mo1 Mo1 I2 61.045(5) 2_665 . ?
Mo1 Mo1 Mo1 59.837(7) 15 2_665 ?
Mo1 Mo1 Mo1 60.0 3_565 2_665 ?
Mo1 Mo1 Mo1 59.837(6) 14_455 3_565 ?
Mo1 Mo1 Mo1 90.0 15 3_565 ?
Mo1 Mo1 Mo1 90.0 14_455 2_665 ?
Mo1 Mo1 Mo1 60.326(13) 15 14_455 ?
N1 Mo1 I1 88.75(7) . 3_565 ?
N1 Mo1 I1 88.16(7) . 14_455 ?
N1 Mo1 I1 88.00(7) . . ?
N1 Mo1 I2 89.36(7) . . ?
N1 Mo1 Mo1 134.77(7) . 14_455 ?
N1 Mo1 Mo1 135.23(7) . 2_665 ?
N1 Mo1 Mo1 134.34(7) . 15 ?
N1 Mo1 Mo1 135.66(7) . 3_565 ?
K1A K1B K1A 64.8(2) 3_665 16_655 ?
K1A K1B K1A 180.0 2_655 17 ?
K1A K1B K1A 64.8(2) 18_545 . ?
K1A K1B K1A 64.8(2) 2_655 18_545 ?
K1A K1B K1A 64.8(2) 3_665 17 ?
K1A K1B K1A 115.2(2) 2_655 . ?
K1A K1B K1A 115.2(2) 16_655 17 ?
K1A K1B K1A 115.2(2) 17 18_545 ?
K1A K1B K1A 180.0 16_655 . ?
K1A K1B K1A 115.2(2) 16_655 18_545 ?
K1A K1B K1A 64.8(2) 17 . ?
K1A K1B K1A 115.2(2) 3_665 . ?
K1A K1B K1A 115.2(2) 3_665 2_655 ?
K1A K1B K1A 180.0 3_665 18_545 ?
K1A K1B K1A 64.8(2) 16_655 2_655 ?
K1B K1A K1A 57.61(11) . 17 ?
K1B K1A K1A 32.39(11) . 2_655 ?
K1B K1A K1A 32.39(11) . 3_665 ?
K1B K1A K1A 0.001(3) . 16_655 ?
K1B K1A K1A 57.61(11) . 18_545 ?
K1B K1A N2S 96.3(6) . 18_545 ?
K1B K1A N2S 105.0(4) . . ?
K1B K1A N2S 97.0(5) . 17 ?
K1B K1A C1S 112.5(6) . 18_545 ?
K1A K1A K1A 90.0 18_545 3_665 ?
K1A K1A K1A 57.61(11) 17 16_655 ?
K1A K1A K1A 38.0(3) 17 3_665 ?
K1A K1A K1A 32.39(11) 3_665 16_655 ?
K1A K1A K1A 104.0(6) 17 18_545 ?
K1A K1A K1A 60.000(2) 3_665 2_655 ?
K1A K1A K1A 38.0(3) 18_545 2_655 ?
K1A K1A K1A 32.39(11) 2_655 16_655 ?
K1A K1A K1A 89.999(1) 17 2_655 ?
K1A K1A K1A 57.61(11) 18_545 16_655 ?
K1A K1A N2S 113.6(4) 2_655 . ?
K1A K1A N2S 112.5(4) 2_655 17 ?
K1A K1A N2S 80.8(6) 18_545 . ?
K1A K1A N2S 67.4(7) 18_545 18_545 ?
K1A K1A N2S 97.0(5) 16_655 17 ?
K1A K1A N2S 114.1(3) 3_665 . ?
K1A K1A N2S 65.9(5) 3_665 17 ?
K1A K1A N2S 67.9(5) 17 17 ?
K1A K1A N2S 96.3(6) 16_655 18_545 ?
K1A K1A N2S 65.2(6) 2_655 18_545 ?
K1A K1A N2S 81.5(8) 17 . ?
K1A K1A N2S 150.5(5) 18_545 17 ?
K1A K1A N2S 149.9(7) 17 18_545 ?
K1A K1A N2S 112.0(5) 3_665 18_545 ?
K1A K1A C1S 148.1(6) 17 18_545 ?
K1A K1A C1S 91.3(7) 18_545 18_545 ?
K1A K1A C1S 85.1(5) 2_655 18_545 ?
K1A K1A C1S 112.5(6) 16_655 18_545 ?
K1A K1A C1S 116.1(2) 3_665 18_545 ?
N2S K1A K1A 105.0(4) . 16_655 ?
N2S K1A N2S 123.0(4) . 18_545 ?
N2S K1A N2S 104.8(3) 17 18_545 ?
N2S K1A N2S 123.6(5) . 17 ?
N2S K1A C1S 85.0(2) 17 18_545 ?
N2S K1A C1S 24.01(14) 18_545 18_545 ?
N2S K1A C1S 129.2(4) . 18_545 ?
N2S N1S H1S 124.7 . . ?
C3S N1S H1S 124.7 . . ?
C3S N1S N2S 110.6(4) . . ?
N2 N1 Mo1 122.5(2) . . ?
C3 N1 Mo1 129.9(2) . . ?
C3 N1 N2 107.4(3) . . ?
K1A N2S K1A 48.9(3) 18_545 17 ?
K1A N2S K1A 31.3(2) . 18_545 ?
K1A N2S K1A 31.2(2) . 17 ?
N1S N2S K1A 161.7(3) . 17 ?
N1S N2S K1A 135.8(3) . . ?
N1S N2S K1A 130.5(4) . 18_545 ?
C1S N2S K1A 114.5(4) . . ?
C1S N2S K1A 83.5(3) . 17 ?
C1S N2S K1A 122.0(4) . 18_545 ?
C1S N2S N1S 105.3(4) . . ?
C1 N2 N1 107.0(3) . . ?
K1A C1S H1SA 53.9 17 . ?
N2S C1S K1A 72.5(4) . 17 ?
N2S C1S H1SA 124.3 . . ?
N2S C1S C2S 111.4(4) . . ?
C2S C1S K1A 164.7(4) . 17 ?
C2S C1S H1SA 124.3 . . ?
N2 C1 H1 124.5 . . ?
N2 C1 C2 110.9(4) . . ?
C2 C1 H1 124.5 . . ?
C1S C2S H2S 128.1 . . ?
C3S C2S C1S 103.9(4) . . ?
C3S C2S H2S 128.1 . . ?
C1 C2 H2 127.7 . . ?
C3 C2 C1 104.5(4) . . ?
C3 C2 H2 127.7 . . ?
N1S C3S C2S 108.8(4) . . ?
N1S C3S H3S 125.6 . . ?
C2S C3S H3S 125.6 . . ?
N1 C3 C2 110.1(4) . . ?
N1 C3 H3 124.9 . . ?
C2 C3 H3 124.9 . . ?

loop_
_geom_bond_atom_site_label_1
_geom_bond_atom_site_label_2
_geom_bond_distance
_geom_bond_site_symmetry_2
_geom_bond_publ_flag
I1 Mo1 2.7703(3) . ?
I1 Mo1 2.7748(3) 2_665 ?
I1 Mo1 2.7801(3) 15 ?
I2 Mo1 2.7687(4) 3_565 ?
I2 Mo1 2.7687(4) 2_665 ?
I2 Mo1 2.7688(4) . ?
Mo1 Mo1 2.6677(4) 14_455 ?
Mo1 Mo1 2.6808(4) 3_565 ?
Mo1 Mo1 2.6676(4) 15 ?
Mo1 Mo1 2.6808(4) 2_665 ?
Mo1 N1 2.186(3) . ?
K1B K1A 1.521(7) 18_545 ?
K1B K1A 1.522(7) 3_665 ?
K1B K1A 1.521(7) . ?
K1B K1A 1.522(7) 17 ?
K1B K1A 1.522(7) 16_655 ?
K1B K1A 1.522(7) 2_655 ?
K1A K1A 1.630(8) 17 ?
K1A K1A 3.043(14) 16_655 ?
K1A K1A 1.630(8) 18_545 ?
K1A K1A 2.570(13) 3_665 ?
K1A K1A 2.570(13) 2_655 ?
K1A N2S 3.096(13) 17 ?
K1A N2S 2.905(9) . ?
K1A N2S 3.113(15) 18_545 ?
K1A C1S 3.243(12) 18_545 ?
N1S H1S 0.8800 . ?
N1S N2S 1.349(5) . ?
N1S C3S 1.334(5) . ?
N1 N2 1.373(4) . ?
N1 C3 1.354(4) . ?
N2S C1S 1.328(6) . ?
N2 C1 1.335(5) . ?
C1S H1SA 0.9500 . ?
C1S C2S 1.391(7) . ?
C1 H1 0.9500 . ?
C1 C2 1.378(6) . ?
C2S H2S 0.9500 . ?
C2S C3S 1.364(5) . ?
C2 H2 0.9500 . ?
C2 C3 1.365(5) . ?
C3S H3S 0.9500 . ?
C3 H3 0.9500 . ?

loop_
_geom_torsion_atom_site_label_1
_geom_torsion_atom_site_label_2
_geom_torsion_atom_site_label_3
_geom_torsion_atom_site_label_4
_geom_torsion
_geom_torsion_site_symmetry_1
_geom_torsion_site_symmetry_2
_geom_torsion_site_symmetry_3
_geom_torsion_site_symmetry_4
_geom_torsion_publ_flag
Mo1 N1 N2 C1 175.5(2) . . . . ?
Mo1 N1 C3 C2 -175.3(2) . . . . ?
K1A K1B K1A K1A -113(4) 18_545 . . 16_655 ?
K1A K1B K1A K1A 67(4) 3_665 . . 16_655 ?
K1A K1B K1A K1A 42.1(9) 18_545 . . 2_655 ?
K1A K1B K1A K1A 42.1(9) 3_665 . . 17 ?
K1A K1B K1A K1A -42.1(9) 17 . . 3_665 ?
K1A K1B K1A K1A 180.001(1) 2_655 . . 17 ?
K1A K1B K1A K1A -42.1(9) 2_655 . . 18_545 ?
K1A K1B K1A K1A 179.999(1) 17 . . 2_655 ?
K1A K1B K1A K1A 137.9(9) 17 . . 18_545 ?
K1A K1B K1A K1A -137.9(9) 18_545 . . 17 ?
K1A K1B K1A K1A 137.9(9) 2_655 . . 3_665 ?
K1A K1B K1A K1A -155(4) 2_655 . . 16_655 ?
K1A K1B K1A K1A 180.001(1) 18_545 . . 3_665 ?
K1A K1B K1A K1A 179.999(3) 3_665 . . 18_545 ?
K1A K1B K1A K1A -137.9(9) 3_665 . . 2_655 ?
K1A K1B K1A K1A 25(4) 17 . . 16_655 ?
K1A K1B K1A N2S -68.6(7) 18_545 . . . ?
K1A K1B K1A N2S -58.2(3) 17 . . 17 ?
K1A K1B K1A N2S 16.0(6) 2_655 . . 18_545 ?
K1A K1B K1A N2S 58.1(3) 18_545 . . 18_545 ?
K1A K1B K1A N2S -164.0(6) 17 . . 18_545 ?
K1A K1B K1A N2S -121.9(3) 3_665 . . 18_545 ?
K1A K1B K1A N2S 121.8(3) 2_655 . . 17 ?
K1A K1B K1A N2S -110.6(9) 2_655 . . . ?
K1A K1B K1A N2S 69.4(9) 17 . . . ?
K1A K1B K1A N2S 163.9(6) 18_545 . . 17 ?
K1A K1B K1A N2S -16.1(6) 3_665 . . 17 ?
K1A K1B K1A N2S 111.4(7) 3_665 . . . ?
K1A K1B K1A C1S -145.6(6) 17 . . 18_545 ?
K1A K1B K1A C1S -103.6(5) 3_665 . . 18_545 ?
K1A K1B K1A C1S 34.4(6) 2_655 . . 18_545 ?
K1A K1B K1A C1S 76.4(5) 18_545 . . 18_545 ?
K1A N2S C1S K1A -31.6(4) 18_545 . . 17 ?
K1A N2S C1S K1A 3.1(3) . . . 17 ?
K1A N2S C1S C2S -161.3(4) . . . . ?
K1A N2S C1S C2S 164.0(4) 18_545 . . . ?
K1A N2S C1S C2S -164.4(4) 17 . . . ?
K1A C1S C2S C3S -101.9(15) 17 . . . ?
N1S N2S C1S K1A 163.6(3) . . . 17 ?
N1S N2S C1S C2S -0.7(5) . . . . ?
N1 N2 C1 C2 0.3(4) . . . . ?
N2S N1S C3S C2S -0.9(5) . . . . ?
N2S C1S C2S C3S 0.2(5) . . . . ?
N2 N1 C3 C2 0.1(4) . . . . ?
N2 C1 C2 C3 -0.2(5) . . . . ?
C1S C2S C3S N1S 0.4(4) . . . . ?
C1 C2 C3 N1 0.1(4) . . . . ?
C3S N1S N2S K1A 118.0(11) . . . 17 ?
C3S N1S N2S K1A -162.0(4) . . . 18_545 ?
C3S N1S N2S K1A 155.2(5) . . . . ?
C3S N1S N2S C1S 1.0(5) . . . . ?
C3 N1 N2 C1 -0.3(4) . . . . ?
